data_4101393
loop_
_publ_author_name
'Krishnamurthy, Divya'
'Kasper, Gary D'
'Namuswe, Frances'
'Kerber, William D'
'Narducci Sarjeant, Amy A'
'Mo\"enne-Loccoz, Pierre'
'Goldberg, David P'

_publ_section_title
;
 A low-spin alkylperoxo-iron(III) complex with weak Fe-O and O-O bonds:
 implications for the mechanism of superoxide reductase.
;
_journal_issue 44
_journal_name_full 'Journal of the American Chemical Society'
_journal_page_first 14222
_journal_page_last 14223
_journal_paper_doi 10.1021/ja064525o
_journal_volume 128
_journal_year 2006
_chemical_formula_moiety 'C17 H31 Fe N4 S, B F4'
_chemical_formula_sum 'C17 H31 B F4 Fe N4 S'
_chemical_formula_weight 466.18
_chemical_name_systematic
; 
 ? 
;
_space_group_IT_number 14
_symmetry_cell_setting monoclinic
_symmetry_space_group_name_Hall '-P 2ybc'
_symmetry_space_group_name_H-M 'P 1 21/c 1'
_atom_sites_solution_hydrogens geom
_atom_sites_solution_primary direct
_atom_sites_solution_secondary difmap
_audit_creation_date
;
'Mon Aug 15 09:58:23 2005'
;
_audit_creation_method SHELXL-97
_cell_angle_alpha 90.00
_cell_angle_beta 92.727(5)
_cell_angle_gamma 90.00
_cell_formula_units_Z 4
_cell_length_a 12.4027(7)
_cell_length_b 10.1280(6)
_cell_length_c 16.9164(11)
_cell_measurement_reflns_used 7182
_cell_measurement_temperature 110
_cell_measurement_theta_max 28.15
_cell_measurement_theta_min 2.33
_cell_volume 2122.5(2)
_computing_cell_refinement 'Oxford Diffraction CrysAlis RED'
_computing_data_collection 'Oxford Diffraction CrysAlis CCD'
_computing_data_reduction 'Oxford Diffraction CrysAlis RED'
_computing_molecular_graphics 'Sheldrick, G.M. (2000). SHELXTL v6.10.'
_computing_publication_material 'Sheldrick, G.M. (2000). SHELXTL v6.10.'
_computing_structure_refinement 'Sheldrick, G.M. (2000). SHELXTL v6.10.'
_computing_structure_solution 'Sheldrick, G.M. (2000). SHELXTL v6.10.'
_diffrn_ambient_temperature 110
_diffrn_detector_area_resol_mean 15.9890
_diffrn_measured_fraction_theta_full 0.997
_diffrn_measured_fraction_theta_max 0.997
_diffrn_measurement_details 'see scan set'
_diffrn_measurement_device Kappa
_diffrn_measurement_device_type Xcalibur3
_diffrn_measurement_method ' omega scans'
_diffrn_orient_matrix_UB_11 0.0214003242
_diffrn_orient_matrix_UB_12 -0.0644913028
_diffrn_orient_matrix_UB_13 -0.0038212852
_diffrn_orient_matrix_UB_21 -0.0230484014
_diffrn_orient_matrix_UB_22 -0.0186963792
_diffrn_orient_matrix_UB_23 0.0359101929
_diffrn_orient_matrix_UB_31 -0.0478415239
_diffrn_orient_matrix_UB_32 -0.0199009005
_diffrn_orient_matrix_UB_33 -0.0213998455
_diffrn_radiation_monochromator graphite
_diffrn_radiation_source 'Enhance (Mo) X-ray Source'
_diffrn_radiation_type 'Mo K\a'
_diffrn_radiation_wavelength 0.71073
_diffrn_reflns_av_R_equivalents 0.0768
_diffrn_reflns_av_sigmaI/netI 0.0502
_diffrn_reflns_limit_h_max 14
_diffrn_reflns_limit_h_min -14
_diffrn_reflns_limit_k_max 12
_diffrn_reflns_limit_k_min -12
_diffrn_reflns_limit_l_max 20
_diffrn_reflns_limit_l_min -20
_diffrn_reflns_number 22390
_diffrn_reflns_resolution_max 0.83
_diffrn_reflns_theta_full 25.35
_diffrn_reflns_theta_max 25.35
_diffrn_reflns_theta_min 3.86
_diffrn_source_current 40
_diffrn_source_power 2
_diffrn_source_voltage 50
_diffrn_standards_interval_count 1
_diffrn_standards_interval_time 50
_exptl_absorpt_coefficient_mu 0.85321
_exptl_absorpt_correction_T_max 0.95470
_exptl_absorpt_correction_T_min 0.92438
_exptl_absorpt_correction_type numerical
_exptl_absorpt_process_details
;
CrysAlis RED, Oxford Diffraction Ltd.,
Version 1.171.27p5 beta (release 01-04-2005 CrysAlis171 .NET)
(compiled Apr  1 2005,17:53:34)
Analytical numeric absorption correction using a multifaceted crystal
model based on expressions derived by R.C. Clark & J.S. Reid.
;
_exptl_crystal_colour colorless
_exptl_crystal_density_diffrn 1.459
_exptl_crystal_density_method 'not measured'
_exptl_crystal_description prism
_exptl_crystal_F_000 976
_exptl_crystal_size_max 0.06914
_exptl_crystal_size_mid 0.04300
_exptl_crystal_size_min 0.02287
_refine_diff_density_max 0.494
_refine_diff_density_min -0.264
_refine_diff_density_rms 0.068
_refine_ls_extinction_method none
_refine_ls_goodness_of_fit_ref 1.253
_refine_ls_hydrogen_treatment mixed
_refine_ls_matrix_type full
_refine_ls_number_parameters 269
_refine_ls_number_reflns 3877
_refine_ls_number_restraints 0
_refine_ls_restrained_S_all 1.253
_refine_ls_R_factor_all 0.0781
_refine_ls_R_factor_gt 0.0707
_refine_ls_shift/su_max 0.000
_refine_ls_shift/su_mean 0.000
_refine_ls_structure_factor_coef Fsqd
_refine_ls_weighting_details 'calc w=1/[\s^2^(Fo^2^)+(0.0197P)^2^+3.3014P] where P=(Fo^2^+2Fc^2^)/3'
_refine_ls_weighting_scheme calc
_refine_ls_wR_factor_gt 0.1023
_refine_ls_wR_factor_ref 0.1052
_reflns_number_gt 3655
_reflns_number_total 3877
_reflns_threshold_expression >2sigma(I)
_cod_data_source_file ja064525osi20060626_034445.cif
_cod_data_source_block x0155
_cod_depositor_comments
;
The following automatic conversions were performed:
'_symmetry_cell_setting' value 'Monoclinic' changed to 'monoclinic'
according to '/home/saulius/struct/CIF-dictionaries/cif_core.dic'
dictionary named 'cif_core.dic' version 2.4.1 from 2010-06-29.

Automatic conversion script
Id: cif_fix_enum 1527 2010-12-29 10:47:43Z saulius 
;
_cod_original_sg_symbol_H-M 'P2(1)/c  '
_cod_database_code 4101393

loop_
_symmetry_equiv_pos_as_xyz
'x, y, z'
'-x, y+1/2, -z+1/2'
'-x, -y, -z'
'x, -y-1/2, z-1/2'

loop_
_atom_site_label
_atom_site_type_symbol
_atom_site_fract_x
_atom_site_fract_y
_atom_site_fract_z
_atom_site_U_iso_or_equiv
_atom_site_adp_type
_atom_site_occupancy
_atom_site_symmetry_multiplicity
_atom_site_calc_flag
_atom_site_refinement_flags
Fe1 Fe 0.81391(4) 0.37729(5) 0.10626(3) 0.01634(15) Uani 1 1 d .
S1 S 0.86873(8) 0.57549(10) 0.05068(6) 0.0261(2) Uani 1 1 d .
N1 N 0.8118(3) 0.2085(3) 0.0278(2) 0.0262(8) Uani 1 1 d .
H1N H 0.781(4) 0.141(5) 0.057(3) 0.054(15) Uiso 1 1 d .
N2 N 0.9917(3) 0.3217(3) 0.1127(2) 0.0229(7) Uani 1 1 d .
H2N H 1.018(3) 0.371(4) 0.071(3) 0.038(12) Uiso 1 1 d .
N3 N 0.8041(2) 0.3989(3) 0.23141(18) 0.0182(7) Uani 1 1 d .
H3N H 0.782(3) 0.328(4) 0.247(2) 0.007(9) Uiso 1 1 d .
N4 N 0.6361(2) 0.3680(3) 0.09480(19) 0.0219(7) Uani 1 1 d .
H4N H 0.615(4) 0.286(5) 0.116(3) 0.053(15) Uiso 1 1 d .
C1 C 0.9249(3) 0.1700(4) 0.0106(2) 0.0272(9) Uani 1 1 d .
H1A H 0.9515 0.2269 -0.0320 0.033 Uiso 1 1 calc R
H1B H 0.9262 0.0773 -0.0078 0.033 Uiso 1 1 calc R
C2 C 0.9966(3) 0.1851(4) 0.0842(2) 0.0262(9) Uani 1 1 d .
H2A H 0.9727 0.1240 0.1255 0.031 Uiso 1 1 calc R
H2B H 1.0718 0.1625 0.0725 0.031 Uiso 1 1 calc R
C3 C 1.0564(3) 0.3421(4) 0.1873(2) 0.0278(9) Uani 1 1 d .
H3A H 1.0851 0.4333 0.1881 0.033 Uiso 1 1 calc R
H3B H 1.1188 0.2810 0.1885 0.033 Uiso 1 1 calc R
C4 C 0.9944(3) 0.3205(4) 0.2609(2) 0.0277(9) Uani 1 1 d .
H4A H 1.0460 0.3188 0.3074 0.033 Uiso 1 1 calc R
H4B H 0.9587 0.2332 0.2573 0.033 Uiso 1 1 calc R
C5 C 0.9098(3) 0.4252(4) 0.2740(2) 0.0238(9) Uani 1 1 d .
H5A H 0.8983 0.4318 0.3314 0.029 Uiso 1 1 calc R
H5B H 0.9374 0.5116 0.2564 0.029 Uiso 1 1 calc R
C6 C 0.7259(3) 0.5030(4) 0.2517(2) 0.0245(9) Uani 1 1 d .
H6A H 0.7463 0.5866 0.2261 0.029 Uiso 1 1 calc R
H6B H 0.7308 0.5173 0.3097 0.029 Uiso 1 1 calc R
C7 C 0.6096(3) 0.4699(4) 0.2265(2) 0.0253(9) Uani 1 1 d .
H7A H 0.5933 0.3799 0.2453 0.030 Uiso 1 1 calc R
H7B H 0.5614 0.5319 0.2531 0.030 Uiso 1 1 calc R
C8 C 0.5834(3) 0.4760(4) 0.1381(2) 0.0248(9) Uani 1 1 d .
H8A H 0.5043 0.4701 0.1282 0.030 Uiso 1 1 calc R
H8B H 0.6075 0.5621 0.1175 0.030 Uiso 1 1 calc R
C9 C 0.5958(3) 0.3643(4) 0.0112(2) 0.0231(9) Uani 1 1 d .
H9A H 0.6239 0.4422 -0.0166 0.028 Uiso 1 1 calc R
H9B H 0.5161 0.3708 0.0091 0.028 Uiso 1 1 calc R
C10 C 0.6278(3) 0.2410(4) -0.0320(2) 0.0266(9) Uani 1 1 d .
H10A H 0.6040 0.1637 -0.0016 0.032 Uiso 1 1 calc R
H10B H 0.5876 0.2393 -0.0840 0.032 Uiso 1 1 calc R
C11 C 0.7461(3) 0.2242(4) -0.0462(2) 0.0292(10) Uani 1 1 d .
H11A H 0.7557 0.1456 -0.0800 0.035 Uiso 1 1 calc R
H11B H 0.7719 0.3022 -0.0751 0.035 Uiso 1 1 calc R
C12 C 0.7650(3) 0.6830(4) 0.0126(2) 0.0201(8) Uani 1 1 d .
C13 C 0.7292(3) 0.7882(4) 0.0573(2) 0.0231(9) Uani 1 1 d .
H13A H 0.7558 0.7988 0.1105 0.028 Uiso 1 1 calc R
C14 C 0.6551(3) 0.8778(4) 0.0250(2) 0.0239(8) Uani 1 1 d .
H14A H 0.6305 0.9484 0.0564 0.029 Uiso 1 1 calc R
C15 C 0.6163(3) 0.8652(4) -0.0533(2) 0.0227(8) Uani 1 1 d .
H15A H 0.5668 0.9281 -0.0757 0.027 Uiso 1 1 calc R
C16 C 0.6504(3) 0.7605(4) -0.0979(2) 0.0222(9) Uani 1 1 d .
H16A H 0.6237 0.7507 -0.1512 0.027 Uiso 1 1 calc R
C17 C 0.7235(3) 0.6695(4) -0.0656(2) 0.0214(8) Uani 1 1 d .
H17A H 0.7457 0.5973 -0.0968 0.026 Uiso 1 1 calc R
B1 B 0.6975(4) 0.0564(5) 0.2245(3) 0.0258(10) Uani 1 1 d .
F1 F 0.6813(2) -0.0722(2) 0.24365(14) 0.0362(6) Uani 1 1 d .
F2 F 0.61183(19) 0.1033(2) 0.17521(15) 0.0397(6) Uani 1 1 d .
F3 F 0.79160(19) 0.0691(3) 0.18251(16) 0.0495(7) Uani 1 1 d .
F4 F 0.7083(3) 0.1344(3) 0.29110(15) 0.0545(8) Uani 1 1 d .

loop_
_atom_site_aniso_label
_atom_site_aniso_U_11
_atom_site_aniso_U_22
_atom_site_aniso_U_33
_atom_site_aniso_U_23
_atom_site_aniso_U_13
_atom_site_aniso_U_12
Fe1 0.0166(3) 0.0191(3) 0.0132(3) -0.0006(2) -0.0002(2) 0.0019(2)
S1 0.0204(5) 0.0236(5) 0.0347(6) 0.0082(4) 0.0041(4) 0.0035(4)
N1 0.0284(19) 0.028(2) 0.0217(19) -0.0007(15) 0.0013(15) -0.0016(15)
N2 0.0225(18) 0.0245(18) 0.0219(18) 0.0030(15) 0.0014(15) 0.0037(14)
N3 0.0187(17) 0.0173(18) 0.0183(17) -0.0013(14) -0.0006(13) -0.0004(14)
N4 0.0180(16) 0.0261(19) 0.0216(17) 0.0022(15) -0.0002(13) 0.0031(14)
C1 0.022(2) 0.029(2) 0.031(2) -0.0041(18) 0.0010(18) 0.0062(17)
C2 0.019(2) 0.024(2) 0.036(2) 0.0043(18) 0.0008(17) 0.0030(17)
C3 0.022(2) 0.034(2) 0.027(2) -0.0022(18) -0.0031(17) 0.0010(17)
C4 0.019(2) 0.040(2) 0.023(2) 0.0047(19) -0.0043(17) -0.0030(18)
C5 0.025(2) 0.031(2) 0.0151(19) -0.0039(17) -0.0004(16) -0.0074(17)
C6 0.028(2) 0.027(2) 0.019(2) -0.0044(17) 0.0006(17) 0.0030(17)
C7 0.023(2) 0.028(2) 0.025(2) -0.0032(17) 0.0077(17) 0.0067(17)
C8 0.017(2) 0.028(2) 0.029(2) 0.0023(18) 0.0007(17) 0.0017(16)
C9 0.0201(19) 0.023(2) 0.026(2) 0.0011(17) -0.0044(16) -0.0009(16)
C10 0.026(2) 0.029(2) 0.025(2) 0.0041(18) -0.0009(18) 0.0037(18)
C11 0.034(2) 0.032(2) 0.022(2) 0.0001(18) 0.0011(18) 0.0050(19)
C12 0.0176(19) 0.0167(19) 0.027(2) 0.0069(16) 0.0056(16) -0.0011(15)
C13 0.026(2) 0.023(2) 0.021(2) 0.0003(17) 0.0028(17) -0.0016(17)
C14 0.028(2) 0.0153(19) 0.028(2) -0.0010(17) 0.0052(17) 0.0000(17)
C15 0.022(2) 0.018(2) 0.028(2) 0.0068(17) 0.0033(17) -0.0005(16)
C16 0.021(2) 0.027(2) 0.018(2) 0.0044(17) 0.0020(16) -0.0059(16)
C17 0.023(2) 0.019(2) 0.024(2) -0.0010(16) 0.0113(17) -0.0007(16)
B1 0.028(3) 0.029(3) 0.020(2) 0.002(2) 0.001(2) -0.003(2)
F1 0.0476(15) 0.0249(13) 0.0356(14) 0.0082(11) -0.0036(12) -0.0023(11)
F2 0.0407(15) 0.0348(15) 0.0427(16) 0.0135(12) -0.0065(12) 0.0005(12)
F3 0.0316(14) 0.073(2) 0.0448(17) 0.0103(14) 0.0094(12) -0.0110(13)
F4 0.096(2) 0.0419(16) 0.0252(14) -0.0088(12) 0.0026(14) -0.0136(16)

loop_
_atom_type_symbol
_atom_type_description
_atom_type_scat_dispersion_real
_atom_type_scat_dispersion_imag
_atom_type_scat_source
C C 0.0033 0.0016 'International Tables Vol C Tables 4.2.6.8 and 6.1.1.4'
H H 0.0000 0.0000 'International Tables Vol C Tables 4.2.6.8 and 6.1.1.4'
B B 0.0013 0.0007 'International Tables Vol C Tables 4.2.6.8 and 6.1.1.4'
N N 0.0061 0.0033 'International Tables Vol C Tables 4.2.6.8 and 6.1.1.4'
F F 0.0171 0.0103 'International Tables Vol C Tables 4.2.6.8 and 6.1.1.4'
S S 0.1246 0.1234 'International Tables Vol C Tables 4.2.6.8 and 6.1.1.4'
Fe Fe 0.3463 0.8444 'International Tables Vol C Tables 4.2.6.8 and 6.1.1.4'

loop_
_exptl_crystal_face_index_h
_exptl_crystal_face_index_k
_exptl_crystal_face_index_l
_exptl_crystal_face_perp_dist
-11.00 -8.00 13.00 0.0289
-1.00 4.00 -23.00 0.0392
-14.00 -4.00 -11.00 0.0492
15.00 5.00 9.00 0.0540
1.00 -12.00 -11.00 0.0378
4.00 11.00 13.00 0.0490
-15.00 8.00 0.00 0.0478
15.00 -8.00 0.00 0.0691
0.00 -3.00 -23.00 0.0333
-15.00 -2.00 12.00 0.0317
14.00 8.00 -6.00 0.0598
1.00 12.00 -13.00 0.0446
11.00 -4.00 -18.00 0.0369
-12.00 -5.00 16.00 0.0229
-7.00 9.00 -15.00 0.0406

loop_
_geom_angle_atom_site_label_1
_geom_angle_atom_site_label_2
_geom_angle_atom_site_label_3
_geom_angle
N3 Fe1 N1 133.56(13)
N3 Fe1 N4 89.30(12)
N1 Fe1 N4 85.98(12)
N3 Fe1 N2 94.49(12)
N1 Fe1 N2 79.45(12)
N4 Fe1 N2 163.08(13)
N3 Fe1 S1 110.03(10)
N1 Fe1 S1 115.33(10)
N4 Fe1 S1 108.10(10)
N2 Fe1 S1 86.10(9)
C12 S1 Fe1 116.90(12)
C11 N1 C1 110.4(3)
C11 N1 Fe1 115.3(3)
C1 N1 Fe1 110.0(2)
C11 N1 H1N 108(3)
C1 N1 H1N 109(3)
Fe1 N1 H1N 104(3)
C2 N2 C3 112.6(3)
C2 N2 Fe1 105.9(2)
C3 N2 Fe1 119.5(2)
C2 N2 H2N 103(3)
C3 N2 H2N 112(3)
Fe1 N2 H2N 102(3)
C6 N3 C5 109.3(3)
C6 N3 Fe1 111.8(2)
C5 N3 Fe1 114.1(2)
C6 N3 H3N 109(2)
C5 N3 H3N 108(2)
Fe1 N3 H3N 105(2)
C9 N4 C8 110.7(3)
C9 N4 Fe1 112.1(2)
C8 N4 Fe1 112.8(2)
C9 N4 H4N 105(3)
C8 N4 H4N 109(3)
Fe1 N4 H4N 107(3)
N1 C1 C2 109.6(3)
N1 C1 H1A 109.8
C2 C1 H1A 109.8
N1 C1 H1B 109.8
C2 C1 H1B 109.8
H1A C1 H1B 108.2
N2 C2 C1 109.6(3)
N2 C2 H2A 109.7
C1 C2 H2A 109.7
N2 C2 H2B 109.7
C1 C2 H2B 109.7
H2A C2 H2B 108.2
N2 C3 C4 114.0(3)
N2 C3 H3A 108.8
C4 C3 H3A 108.8
N2 C3 H3B 108.8
C4 C3 H3B 108.8
H3A C3 H3B 107.6
C3 C4 C5 113.7(3)
C3 C4 H4A 108.8
C5 C4 H4A 108.8
C3 C4 H4B 108.8
C5 C4 H4B 108.8
H4A C4 H4B 107.7
N3 C5 C4 113.8(3)
N3 C5 H5A 108.8
C4 C5 H5A 108.8
N3 C5 H5B 108.8
C4 C5 H5B 108.8
H5A C5 H5B 107.7
N3 C6 C7 113.6(3)
N3 C6 H6A 108.9
C7 C6 H6A 108.9
N3 C6 H6B 108.8
C7 C6 H6B 108.9
H6A C6 H6B 107.7
C8 C7 C6 115.0(3)
C8 C7 H7A 108.5
C6 C7 H7A 108.5
C8 C7 H7B 108.5
C6 C7 H7B 108.5
H7A C7 H7B 107.5
N4 C8 C7 112.2(3)
N4 C8 H8A 109.2
C7 C8 H8A 109.2
N4 C8 H8B 109.2
C7 C8 H8B 109.2
H8A C8 H8B 107.9
N4 C9 C10 113.5(3)
N4 C9 H9A 108.9
C10 C9 H9A 108.9
N4 C9 H9B 108.9
C10 C9 H9B 108.9
H9A C9 H9B 107.7
C11 C10 C9 116.8(3)
C11 C10 H10A 108.1
C9 C10 H10A 108.1
C11 C10 H10B 108.1
C9 C10 H10B 108.1
H10A C10 H10B 107.3
N1 C11 C10 112.4(3)
N1 C11 H11A 109.1
C10 C11 H11A 109.1
N1 C11 H11B 109.1
C10 C11 H11B 109.1
H11A C11 H11B 107.9
C13 C12 C17 118.3(3)
C13 C12 S1 121.0(3)
C17 C12 S1 120.5(3)
C14 C13 C12 120.6(4)
C14 C13 H13A 119.7
C12 C13 H13A 119.7
C13 C14 C15 120.6(4)
C13 C14 H14A 119.7
C15 C14 H14A 119.7
C16 C15 C14 119.3(4)
C16 C15 H15A 120.3
C14 C15 H15A 120.3
C15 C16 C17 120.4(4)
C15 C16 H16A 119.8
C17 C16 H16A 119.8
C16 C17 C12 120.7(3)
C16 C17 H17A 119.6
C12 C17 H17A 119.6
F1 B1 F4 111.3(4)
F1 B1 F3 110.3(4)
F4 B1 F3 108.1(4)
F1 B1 F2 110.5(3)
F4 B1 F2 109.4(4)
F3 B1 F2 107.1(3)

loop_
_geom_bond_atom_site_label_1
_geom_bond_atom_site_label_2
_geom_bond_distance
Fe1 N3 2.138(3)
Fe1 N1 2.164(3)
Fe1 N4 2.206(3)
Fe1 N2 2.273(3)
Fe1 S1 2.3316(11)
S1 C12 1.783(4)
N1 C11 1.470(5)
N1 C1 1.497(5)
N1 H1N 0.93(5)
N2 C2 1.468(5)
N2 C3 1.478(5)
N2 H2N 0.94(4)
N3 C6 1.484(5)
N3 C5 1.489(4)
N3 H3N 0.82(4)
N4 C9 1.479(5)
N4 C8 1.485(5)
N4 H4N 0.95(5)
C1 C2 1.503(5)
C1 H1A 0.9900
C1 H1B 0.9900
C2 H2A 0.9900
C2 H2B 0.9900
C3 C4 1.510(6)
C3 H3A 0.9900
C3 H3B 0.9900
C4 C5 1.516(6)
C4 H4A 0.9900
C4 H4B 0.9900
C5 H5A 0.9900
C5 H5B 0.9900
C6 C7 1.522(5)
C6 H6A 0.9900
C6 H6B 0.9900
C7 C8 1.516(5)
C7 H7A 0.9900
C7 H7B 0.9900
C8 H8A 0.9900
C8 H8B 0.9900
C9 C10 1.509(5)
C9 H9A 0.9900
C9 H9B 0.9900
C10 C11 1.507(5)
C10 H10A 0.9900
C10 H10B 0.9900
C11 H11A 0.9900
C11 H11B 0.9900
C12 C13 1.392(5)
C12 C17 1.403(5)
C13 C14 1.385(5)
C13 H13A 0.9500
C14 C15 1.392(5)
C14 H14A 0.9500
C15 C16 1.380(5)
C15 H15A 0.9500
C16 C17 1.386(5)
C16 H16A 0.9500
C17 H17A 0.9500
B1 F1 1.359(5)
B1 F4 1.378(5)
B1 F3 1.400(5)
B1 F2 1.402(5)

loop_
_geom_torsion_atom_site_label_1
_geom_torsion_atom_site_label_2
_geom_torsion_atom_site_label_3
_geom_torsion_atom_site_label_4
_geom_torsion
N3 Fe1 S1 C12 -94.57(17)
N1 Fe1 S1 C12 95.68(18)
N4 Fe1 S1 C12 1.49(18)
N2 Fe1 S1 C12 172.06(17)
N3 Fe1 N1 C11 137.5(3)
N4 Fe1 N1 C11 52.3(3)
N2 Fe1 N1 C11 -136.4(3)
S1 Fe1 N1 C11 -55.9(3)
N3 Fe1 N1 C1 -96.9(3)
N4 Fe1 N1 C1 177.9(3)
N2 Fe1 N1 C1 -10.8(3)
S1 Fe1 N1 C1 69.8(3)
N3 Fe1 N2 C2 115.1(3)
N1 Fe1 N2 C2 -18.4(2)
N4 Fe1 N2 C2 12.6(6)
S1 Fe1 N2 C2 -135.1(2)
N3 Fe1 N2 C3 -13.2(3)
N1 Fe1 N2 C3 -146.7(3)
N4 Fe1 N2 C3 -115.7(4)
S1 Fe1 N2 C3 96.6(3)
N1 Fe1 N3 C6 -133.0(2)
N4 Fe1 N3 C6 -49.2(3)
N2 Fe1 N3 C6 147.3(2)
S1 Fe1 N3 C6 59.8(2)
N1 Fe1 N3 C5 102.4(3)
N4 Fe1 N3 C5 -173.8(3)
N2 Fe1 N3 C5 22.7(3)
S1 Fe1 N3 C5 -64.8(3)
N3 Fe1 N4 C9 174.7(3)
N1 Fe1 N4 C9 -51.6(3)
N2 Fe1 N4 C9 -82.1(5)
S1 Fe1 N4 C9 63.8(3)
N3 Fe1 N4 C8 48.9(3)
N1 Fe1 N4 C8 -177.3(3)
N2 Fe1 N4 C8 152.2(4)
S1 Fe1 N4 C8 -62.0(3)
C11 N1 C1 C2 167.0(3)
Fe1 N1 C1 C2 38.6(4)
C3 N2 C2 C1 177.3(3)
Fe1 N2 C2 C1 45.0(4)
N1 C1 C2 N2 -57.6(4)
C2 N2 C3 C4 -90.7(4)
Fe1 N2 C3 C4 34.5(4)
N2 C3 C4 C5 -69.5(4)
C6 N3 C5 C4 176.9(3)
Fe1 N3 C5 C4 -57.2(4)
C3 C4 C5 N3 85.6(4)
C5 N3 C6 C7 -167.2(3)
Fe1 N3 C6 C7 65.6(4)
N3 C6 C7 C8 -72.0(4)
C9 N4 C8 C7 171.2(3)
Fe1 N4 C8 C7 -62.3(4)
C6 C7 C8 N4 69.6(4)
C8 N4 C9 C10 -168.0(3)
Fe1 N4 C9 C10 65.1(4)
N4 C9 C10 C11 -67.6(5)
C1 N1 C11 C10 170.7(3)
Fe1 N1 C11 C10 -64.0(4)
C9 C10 C11 N1 65.1(5)
Fe1 S1 C12 C13 97.6(3)
Fe1 S1 C12 C17 -87.5(3)
C17 C12 C13 C14 -0.5(5)
S1 C12 C13 C14 174.6(3)
C12 C13 C14 C15 -1.0(6)
C13 C14 C15 C16 1.6(6)
C14 C15 C16 C17 -0.7(5)
C15 C16 C17 C12 -0.7(5)
C13 C12 C17 C16 1.3(5)
S1 C12 C17 C16 -173.8(3)
